data_4327033
loop_
_publ_author_name
'Andrew D. Schwarz'
'Ainara Nova'
'Eric Clot'
'Philip Mountford'

_publ_contact_author
;
 Prof P. Mountford           
 Chemistry Research Laboratory
 Mansfield Road
 Oxford
 OX1 3TA
 UK
;
_publ_contact_author_email Philip.Mountford@chem.ox.ac.uk
_publ_contact_author_fax '+44 1865 285141'
_publ_contact_author_phone '+44 1865 285140'
_publ_section_title
;
 Titanium tert-Butoxyimido Compounds
;
_journal_name_full 'Inorganic Chemistry'
_journal_page_first 12155
_journal_page_last 12171
_journal_paper_doi 10.1021/ic201896q
_journal_volume 50
_journal_year 2011
_chemical_formula_moiety 'C25 H30 N6 O1 Ti1, 0.3 (C4 H8 O1)'
_chemical_formula_sum 'C26.2 H32.4 N6 O1.3 Ti'
_chemical_formula_weight 500.08
_chemical_name_systematic
; 
Ti((NC4H3CH2)2NMe)(NOtBu)(bipy)
;
_space_group_IT_number 14
_symmetry_cell_setting monoclinic
_symmetry_space_group_name_Hall '-P 2yn'
_symmetry_space_group_name_H-M 'P 1 21/n 1'
_atom_sites_solution_hydrogens geom
_atom_sites_solution_primary direct
_atom_sites_solution_secondary difmap
_cell_angle_alpha 90
_cell_angle_beta 100.6612(7)
_cell_angle_gamma 90
_cell_formula_units_Z 4
_cell_length_a 11.6599(2)
_cell_length_b 17.2096(3)
_cell_length_c 14.7210(2)
_cell_measurement_reflns_used 5810
_cell_measurement_temperature 150
_cell_measurement_theta_max 26
_cell_measurement_theta_min 5
_cell_volume 2902.96(8)
_computing_cell_refinement 'DENZO/SCALEPACK (Otwinowski & Minor, 1997)'
_computing_data_collection 'COLLECT (Nonius, 2001).'
_computing_data_reduction 'DENZO/SCALEPACK (Otwinowski & Minor, 1997)'
_computing_molecular_graphics 'CAMERON (Watkin et al., 1996)'
_computing_publication_material 'CRYSTALS (Betteridge et al., 2003)'
_computing_structure_refinement 'CRYSTALS (Betteridge et al., 2003)'
_computing_structure_solution 'SIR92 (Altomare et al., 1994)'
_diffrn_ambient_temperature 150
_diffrn_measured_fraction_theta_full 0.991
_diffrn_measured_fraction_theta_max 0.988
_diffrn_measurement_device Area
_diffrn_measurement_device_type 'Nonius KappaCCD'
_diffrn_measurement_method \w
_diffrn_radiation_monochromator graphite
_diffrn_radiation_type 'Mo K\a'
_diffrn_radiation_wavelength 0.71073
_diffrn_reflns_av_R_equivalents 0.046
_diffrn_reflns_limit_h_max 14
_diffrn_reflns_limit_h_min -14
_diffrn_reflns_limit_k_max 21
_diffrn_reflns_limit_k_min -21
_diffrn_reflns_limit_l_max 18
_diffrn_reflns_limit_l_min -18
_diffrn_reflns_number 11040
_diffrn_reflns_theta_full 25.467
_diffrn_reflns_theta_max 25.987
_diffrn_reflns_theta_min 5.136
_diffrn_standards_number 0
_exptl_absorpt_coefficient_mu 0.323
_exptl_absorpt_correction_T_max 0.98
_exptl_absorpt_correction_T_min 0.95
_exptl_absorpt_correction_type multi-scan
_exptl_absorpt_process_details 'DENZO/SCALEPACK (Otwinowski & Minor, 1997)'
_exptl_crystal_colour red
_exptl_crystal_density_diffrn 1.144
_exptl_crystal_description plate
_exptl_crystal_F_000 1056.000
_exptl_crystal_size_max 0.200
_exptl_crystal_size_mid 0.150
_exptl_crystal_size_min 0.060
_refine_diff_density_max 0.61
_refine_diff_density_min -0.53
_refine_ls_extinction_method none
_refine_ls_goodness_of_fit_ref 1.0768
_refine_ls_hydrogen_treatment none
_refine_ls_matrix_type full
_refine_ls_number_parameters 343
_refine_ls_number_reflns 3254
_refine_ls_number_restraints 35
_refine_ls_R_factor_all 0.1236
_refine_ls_R_factor_gt 0.0691
_refine_ls_shift/su_max 0.0001610
_refine_ls_shift/su_mean 0.0000175
_refine_ls_structure_factor_coef F
_refine_ls_weighting_details
;
 Method, part 1, Chebychev polynomial, (Watkin, 1994, Prince, 1982) 
 [weight] = 1.0/[A~0~*T~0~(x)+A~1~*T~1~(x) ... +A~n-1~]*T~n-1~(x)] 
 where A~i~ are the Chebychev coefficients listed below and x= Fcalc/Fmax 
 Method = Robust Weighting (Prince, 1982) 
 W = [weight] * [1-(deltaF/6*sigmaF)^2^]^2^ 
 A~i~ are: 
 1.12 1.16 0.699 
;
_refine_ls_weighting_scheme calc
_refine_ls_wR_factor_all 0.1124
_refine_ls_wR_factor_gt 0.0713
_refine_ls_wR_factor_ref 0.0713
_reflns_limit_h_max 14
_reflns_limit_h_min -14
_reflns_limit_k_max 21
_reflns_limit_k_min 0
_reflns_limit_l_max 18
_reflns_limit_l_min 0
_reflns_number_gt 3254
_reflns_number_total 5634
_reflns_threshold_expression I>2.0\s(I)
_oxford_diffrn_Wilson_B_factor 3.78
_oxford_diffrn_Wilson_scale 15.43
_oxford_refine_ls_r_factor_ref 0.0691
_oxford_refine_ls_scale 0.2713(9)
_oxford_reflns_number_all 5634
_oxford_reflns_threshold_expression_ref I>2.0\s(I)
_cod_data_source_file ic201896q_si_002_01.cif
_cod_data_source_block COMPOUND_12
_cod_original_sg_symbol_H-M 'P 1 21/n 1 '
_cod_original_formula_sum 'C26.20 H32.40 N6 O1.30 Ti1'
_cod_database_code 4327033

loop_
_symmetry_equiv_pos_as_xyz
x,y,z
-x,-y,-z
-x+1/2,y+1/2,-z+1/2
x+1/2,-y+1/2,z+1/2

loop_
_atom_site_label
_atom_site_type_symbol
_atom_site_fract_x
_atom_site_fract_y
_atom_site_fract_z
_atom_site_U_iso_or_equiv
_atom_site_occupancy
_atom_site_adp_type
_atom_site_refinement_flags_posn
_atom_site_refinement_flags_adp
Ti1 Ti 0.23499(5) 0.64023(4) 0.14841(4) 0.0458 1.0000 Uani . .
N1 N 0.1093(2) 0.63830(17) 0.19332(18) 0.0479 1.0000 Uani . .
N2 N 0.4140(3) 0.6492(2) 0.0878(2) 0.0632 1.0000 Uani . .
N3 N 0.3662(3) 0.61072(19) 0.2577(2) 0.0559 1.0000 Uani . .
N4 N 0.2597(3) 0.75862(19) 0.1380(2) 0.0623 1.0000 Uani . .
N5 N 0.2288(2) 0.51706(16) 0.09909(19) 0.0498 1.0000 Uani . .
N6 N 0.1417(3) 0.63752(17) 0.00042(19) 0.0521 1.0000 Uani . .
O1 O 0.0003(2) 0.63882(16) 0.21341(16) 0.0591 1.0000 Uani . .
C1 C -0.0057(3) 0.6340(2) 0.3124(3) 0.0573 1.0000 Uani . .
C2 C 0.0619(4) 0.7009(3) 0.3618(3) 0.0725 1.0000 Uani . .
C3 C -0.1335(5) 0.6406(4) 0.3123(4) 0.0923 1.0000 Uani . .
C4 C 0.0442(5) 0.5567(3) 0.3498(3) 0.0781 1.0000 Uani . .
C5 C 0.4089(5) 0.6329(3) -0.0106(3) 0.0897 1.0000 Uani . .
C6 C 0.4949(4) 0.5935(3) 0.1445(4) 0.0820 1.0000 Uani . .
C7 C 0.4562(4) 0.7300(3) 0.1100(3) 0.0760 1.0000 Uani . .
C8 C 0.4774(3) 0.5989(3) 0.2429(3) 0.0679 1.0000 Uani . .
C9 C 0.5526(4) 0.5881(3) 0.3252(4) 0.0824 1.0000 Uani . .
C10 C 0.4855(4) 0.5912(3) 0.3936(3) 0.0789 1.0000 Uani . .
C11 C 0.3728(4) 0.6055(3) 0.3512(3) 0.0632 1.0000 Uani . .
C12 C 0.3555(4) 0.7840(3) 0.1035(3) 0.0697 1.0000 Uani . .
C13 C 0.3416(6) 0.8611(3) 0.0803(3) 0.0848 1.0000 Uani . .
C14 C 0.2358(6) 0.8849(3) 0.1029(4) 0.0878 1.0000 Uani . .
C15 C 0.1880(5) 0.8214(3) 0.1382(3) 0.0758 1.0000 Uani . .
C16 C 0.0957(4) 0.7007(2) -0.0453(3) 0.0638 1.0000 Uani . .
C17 C 0.0252(5) 0.6979(3) -0.1312(3) 0.0767 1.0000 Uani . .
C18 C -0.0018(4) 0.6261(3) -0.1720(3) 0.0758 1.0000 Uani . .
C19 C 0.0448(4) 0.5609(3) -0.1267(2) 0.0632 1.0000 Uani . .
C20 C 0.1167(3) 0.5676(2) -0.0410(2) 0.0505 1.0000 Uani . .
C21 C 0.1720(3) 0.5003(2) 0.0128(2) 0.0506 1.0000 Uani . .
C22 C 0.1666(4) 0.4250(2) -0.0213(3) 0.0689 1.0000 Uani . .
C23 C 0.2186(5) 0.3660(3) 0.0340(4) 0.0888 1.0000 Uani . .
C24 C 0.2744(5) 0.3826(3) 0.1229(4) 0.0827 1.0000 Uani . .
C25 C 0.2768(4) 0.4585(2) 0.1527(3) 0.0652 1.0000 Uani . .
O101 O 0.7614(8) 0.3142(8) 0.4029(9) 0.0995 0.3000 Uani D U
C101 C 0.6408(9) 0.3204(12) 0.3866(13) 0.0935 0.3000 Uani D U
C102 C 0.6078(11) 0.3757(11) 0.3069(13) 0.0917 0.3000 Uani D U
C103 C 0.7171(9) 0.4058(12) 0.2779(12) 0.0954 0.3000 Uani D U
C104 C 0.8064(12) 0.3764(11) 0.3570(13) 0.0989 0.3000 Uani D U
H21 H 0.0594 0.6984 0.4258 0.0917 1.0000 Uiso R .
H22 H 0.0283 0.7484 0.3370 0.0917 1.0000 Uiso R .
H23 H 0.1408 0.6982 0.3535 0.0917 1.0000 Uiso R .
H31 H -0.1478 0.6378 0.3737 0.1124 1.0000 Uiso R .
H32 H -0.1608 0.6890 0.2856 0.1124 1.0000 Uiso R .
H33 H -0.1733 0.5994 0.2767 0.1124 1.0000 Uiso R .
H41 H 0.0410 0.5527 0.4136 0.0926 1.0000 Uiso R .
H42 H 0.1230 0.5528 0.3418 0.0926 1.0000 Uiso R .
H43 H -0.0004 0.5160 0.3168 0.0926 1.0000 Uiso R .
H51 H 0.3571 0.6686 -0.0465 0.1178 1.0000 Uiso R .
H52 H 0.4843 0.6379 -0.0257 0.1178 1.0000 Uiso R .
H53 H 0.3811 0.5814 -0.0235 0.1178 1.0000 Uiso R .
H61 H 0.5733 0.6060 0.1410 0.1047 1.0000 Uiso R .
H62 H 0.4781 0.5421 0.1224 0.1047 1.0000 Uiso R .
H71 H 0.5050 0.7459 0.0683 0.0957 1.0000 Uiso R .
H72 H 0.4993 0.7313 0.1714 0.0957 1.0000 Uiso R .
H91 H 0.6343 0.5791 0.3335 0.0960 1.0000 Uiso R .
H101 H 0.5127 0.5850 0.4582 0.0916 1.0000 Uiso R .
H111 H 0.3087 0.6109 0.3822 0.0766 1.0000 Uiso R .
H131 H 0.3949 0.8917 0.0540 0.1061 1.0000 Uiso R .
H141 H 0.2028 0.9355 0.0951 0.1118 1.0000 Uiso R .
H151 H 0.1158 0.8204 0.1593 0.0971 1.0000 Uiso R .
H161 H 0.1137 0.7499 -0.0171 0.0764 1.0000 Uiso R .
H171 H -0.0058 0.7440 -0.1618 0.0905 1.0000 Uiso R .
H181 H -0.0515 0.6222 -0.2308 0.0876 1.0000 Uiso R .
H191 H 0.0287 0.5111 -0.1541 0.0761 1.0000 Uiso R .
H221 H 0.1276 0.4149 -0.0827 0.0832 1.0000 Uiso R .
H231 H 0.2163 0.3141 0.0115 0.1035 1.0000 Uiso R .
H241 H 0.3094 0.3427 0.1632 0.0985 1.0000 Uiso R .
H251 H 0.3152 0.4703 0.2138 0.0766 1.0000 Uiso R .
H1011 H 0.6224 0.3417 0.4403 0.0873 0.3000 Uiso R .
H1012 H 0.5992 0.2712 0.3738 0.0873 0.3000 Uiso R .
H1021 H 0.5642 0.4196 0.3201 0.0783 0.3000 Uiso R .
H1022 H 0.5623 0.3460 0.2590 0.0783 0.3000 Uiso R .
H1031 H 0.7155 0.4596 0.2634 0.0823 0.3000 Uiso R .
H1032 H 0.7331 0.3767 0.2268 0.0823 0.3000 Uiso R .
H1042 H 0.8123 0.4160 0.4035 0.1009 0.3000 Uiso R .
H1041 H 0.8817 0.3688 0.3419 0.1009 0.3000 Uiso R .

loop_
_atom_site_aniso_label
_atom_site_aniso_U_11
_atom_site_aniso_U_22
_atom_site_aniso_U_33
_atom_site_aniso_U_23
_atom_site_aniso_U_13
_atom_site_aniso_U_12
Ti1 0.0500(4) 0.0507(4) 0.0364(3) -0.0056(3) 0.0069(2) -0.0059(3)
N1 0.0469(15) 0.0552(16) 0.0412(13) -0.0043(13) 0.0071(11) -0.0027(13)
N2 0.0659(19) 0.072(2) 0.0560(18) -0.0101(16) 0.0233(15) -0.0137(17)
N3 0.0518(17) 0.0656(19) 0.0495(16) -0.0038(14) 0.0069(13) -0.0077(14)
N4 0.075(2) 0.0540(19) 0.0561(18) -0.0120(14) 0.0087(16) -0.0050(16)
N5 0.0519(16) 0.0515(17) 0.0443(15) -0.0020(13) 0.0041(12) -0.0032(13)
N6 0.0643(17) 0.0518(16) 0.0393(13) -0.0020(13) 0.0071(12) -0.0050(15)
O1 0.0496(13) 0.0808(17) 0.0463(13) -0.0072(12) 0.0076(10) -0.0037(13)
C1 0.062(2) 0.063(2) 0.0495(18) -0.0088(17) 0.0188(16) -0.0073(18)
C2 0.092(3) 0.065(3) 0.063(2) -0.020(2) 0.021(2) -0.007(2)
C3 0.077(3) 0.123(4) 0.085(3) -0.013(3) 0.037(3) -0.015(3)
C4 0.104(3) 0.065(3) 0.069(3) 0.000(2) 0.022(2) -0.015(2)
C5 0.094(3) 0.113(4) 0.070(3) -0.024(3) 0.035(2) -0.025(3)
C6 0.067(3) 0.091(3) 0.093(3) -0.011(3) 0.029(2) 0.002(2)
C7 0.082(3) 0.083(3) 0.065(2) -0.009(2) 0.019(2) -0.032(3)
C8 0.051(2) 0.083(3) 0.070(3) 0.001(2) 0.0109(19) -0.006(2)
C9 0.054(2) 0.100(4) 0.087(3) 0.012(3) -0.003(2) 0.003(2)
C10 0.069(3) 0.092(3) 0.067(3) 0.010(2) -0.013(2) -0.005(2)
C11 0.065(2) 0.071(2) 0.051(2) 0.0016(19) 0.0033(17) -0.002(2)
C12 0.091(3) 0.065(3) 0.054(2) -0.0077(18) 0.016(2) -0.024(2)
C13 0.129(5) 0.060(3) 0.061(3) 0.000(2) 0.005(3) -0.026(3)
C14 0.127(5) 0.053(3) 0.069(3) -0.003(2) -0.021(3) 0.000(3)
C15 0.089(3) 0.064(3) 0.067(2) -0.016(2) -0.003(2) 0.000(2)
C16 0.089(3) 0.056(2) 0.0442(19) 0.0042(17) 0.0049(18) 0.001(2)
C17 0.104(3) 0.073(3) 0.048(2) 0.010(2) -0.001(2) 0.005(2)
C18 0.091(3) 0.087(3) 0.043(2) -0.001(2) -0.0047(19) -0.002(2)
C19 0.078(3) 0.069(2) 0.0389(18) -0.0052(17) -0.0005(17) -0.009(2)
C20 0.054(2) 0.056(2) 0.0419(17) -0.0097(15) 0.0093(15) -0.0075(16)
C21 0.0527(19) 0.052(2) 0.0465(18) -0.0035(15) 0.0069(14) -0.0065(16)
C22 0.081(3) 0.061(2) 0.061(2) -0.0197(19) 0.004(2) -0.004(2)
C23 0.111(4) 0.056(3) 0.093(4) -0.014(2) 0.002(3) 0.015(3)
C24 0.094(3) 0.060(3) 0.087(3) -0.002(2) -0.003(3) 0.022(2)
C25 0.067(2) 0.057(2) 0.066(2) -0.0004(19) 0.0002(19) 0.0045(19)
O101 0.054(4) 0.123(6) 0.120(6) 0.054(5) 0.010(4) 0.008(4)
C101 0.049(4) 0.115(6) 0.116(6) 0.049(5) 0.016(4) 0.006(4)
C102 0.046(4) 0.110(6) 0.119(6) 0.048(5) 0.015(4) 0.004(4)
C103 0.052(4) 0.114(7) 0.121(6) 0.050(6) 0.018(4) 0.007(4)
C104 0.048(4) 0.122(6) 0.125(6) 0.050(5) 0.012(4) 0.004(4)

loop_
_atom_type_symbol
_atom_type_scat_dispersion_real
_atom_type_scat_dispersion_imag
_atom_type_scat_Cromer_Mann_a1
_atom_type_scat_Cromer_Mann_b1
_atom_type_scat_Cromer_Mann_a2
_atom_type_scat_Cromer_Mann_b2
_atom_type_scat_Cromer_Mann_a3
_atom_type_scat_Cromer_Mann_b3
_atom_type_scat_Cromer_Mann_a4
_atom_type_scat_Cromer_Mann_b4
_atom_type_scat_Cromer_Mann_c
_atom_type_scat_source
C 0.0033 0.0016 2.3100 20.8439 1.0200 10.2075 1.5886 0.5687 0.8650 51.6512 0.2156 'International Tables Vol C 4.2.6.8 and 6.1.1.4'
H 0.0000 0.0000 0.4930 10.5109 0.3229 26.1257 0.1402 3.1424 0.0408 57.7998 0.0030 'International Tables Vol C 4.2.6.8 and 6.1.1.4'
N 0.0061 0.0033 12.2126 0.0057 3.1322 9.8933 2.0125 28.9975 1.1663 0.5826 -11.5290 'International Tables Vol C 4.2.6.8 and 6.1.1.4'
Ti 0.2776 0.4457 9.7595 7.8508 7.3558 0.5000 1.6991 35.6338 1.9021 116.1050 1.2807 'International Tables Vol C 4.2.6.8 and 6.1.1.4'
O 0.0106 0.0060 3.0485 13.2771 2.2868 5.7011 1.5463 0.3239 0.8670 32.9089 0.2508 'International Tables Vol C 4.2.6.8 and 6.1.1.4'

loop_
_geom_angle_atom_site_label_1
_geom_angle_atom_site_label_2
_geom_angle_atom_site_label_3
_geom_angle
_geom_angle_publ_flag
N1 Ti1 N2 177.27(13) yes
N1 Ti1 N3 104.89(13) yes
N2 Ti1 N3 74.83(12) yes
N1 Ti1 N4 100.85(14) yes
N2 Ti1 N4 76.62(13) yes
N3 Ti1 N4 101.93(13) yes
N1 Ti1 N5 97.34(12) yes
N2 Ti1 N5 85.38(11) yes
N3 Ti1 N5 89.70(11) yes
N4 Ti1 N5 154.99(12) yes
N1 Ti1 N6 94.51(12) yes
N2 Ti1 N6 86.54(11) yes
N3 Ti1 N6 154.75(12) yes
N4 Ti1 N6 89.86(12) yes
N5 Ti1 N6 71.64(10) yes
Ti1 N1 O1 170.0(2) yes
Ti1 N2 C5 118.1(3) yes
Ti1 N2 C6 104.6(2) yes
C5 N2 C6 109.6(4) yes
Ti1 N2 C7 104.5(2) yes
C5 N2 C7 110.2(3) yes
C6 N2 C7 109.2(4) yes
Ti1 N3 C8 119.9(3) yes
Ti1 N3 C11 134.0(3) yes
C8 N3 C11 105.8(3) yes
Ti1 N4 C12 118.1(3) yes
Ti1 N4 C15 133.3(3) yes
C12 N4 C15 106.7(4) yes
Ti1 N5 C21 119.3(2) yes
Ti1 N5 C25 122.5(2) yes
C21 N5 C25 118.2(3) yes
Ti1 N6 C16 123.2(2) yes
Ti1 N6 C20 118.6(2) yes
C16 N6 C20 117.5(3) yes
N1 O1 C1 115.6(2) yes
O1 C1 C2 108.6(3) yes
O1 C1 C3 103.0(3) yes
C2 C1 C3 112.1(4) yes
O1 C1 C4 108.9(3) yes
C2 C1 C4 111.4(4) yes
C3 C1 C4 112.5(4) yes
C1 C2 H21 109.6 no
C1 C2 H22 109.3 no
H21 C2 H22 109.5 no
C1 C2 H23 109.5 no
H21 C2 H23 109.5 no
H22 C2 H23 109.5 no
C1 C3 H31 110.3 no
C1 C3 H32 108.9 no
H31 C3 H32 109.5 no
C1 C3 H33 109.2 no
H31 C3 H33 109.5 no
H32 C3 H33 109.5 no
C1 C4 H41 110.0 no
C1 C4 H42 109.4 no
H41 C4 H42 109.5 no
C1 C4 H43 109.0 no
H41 C4 H43 109.5 no
H42 C4 H43 109.5 no
N2 C5 H51 109.3 no
N2 C5 H52 110.1 no
H51 C5 H52 109.5 no
N2 C5 H53 109.0 no
H51 C5 H53 109.5 no
H52 C5 H53 109.5 no
N2 C6 C8 108.4(4) yes
N2 C6 H61 109.9 no
C8 C6 H61 110.0 no
N2 C6 H62 109.7 no
C8 C6 H62 109.4 no
H61 C6 H62 109.5 no
N2 C7 C12 110.1(3) yes
N2 C7 H71 109.9 no
C12 C7 H71 109.9 no
N2 C7 H72 108.9 no
C12 C7 H72 108.6 no
H71 C7 H72 109.5 no
C6 C8 N3 117.7(4) yes
C6 C8 C9 131.6(4) yes
N3 C8 C9 110.4(4) yes
C8 C9 C10 106.4(4) yes
C8 C9 H91 126.8 no
C10 C9 H91 126.8 no
C9 C10 C11 107.3(4) yes
C9 C10 H101 126.5 no
C11 C10 H101 126.2 no
C10 C11 N3 110.0(4) yes
C10 C11 H111 124.9 no
N3 C11 H111 125.1 no
C7 C12 N4 117.6(4) yes
C7 C12 C13 132.4(5) yes
N4 C12 C13 109.3(5) yes
C12 C13 C14 107.0(5) yes
C12 C13 H131 125.7 no
C14 C13 H131 127.3 no
C13 C14 C15 107.2(4) yes
C13 C14 H141 126.6 no
C15 C14 H141 126.2 no
C14 C15 N4 109.7(5) yes
C14 C15 H151 125.9 no
N4 C15 H151 124.4 no
N6 C16 C17 123.4(4) yes
N6 C16 H161 118.0 no
C17 C16 H161 118.6 no
C16 C17 C18 118.7(4) yes
C16 C17 H171 121.1 no
C18 C17 H171 120.2 no
C17 C18 C19 118.9(4) yes
C17 C18 H181 120.6 no
C19 C18 H181 120.5 no
C18 C19 C20 119.7(4) yes
C18 C19 H191 120.2 no
C20 C19 H191 120.1 no
C19 C20 N6 121.8(3) yes
C19 C20 C21 123.5(3) yes
N6 C20 C21 114.7(3) yes
C20 C21 N5 115.1(3) yes
C20 C21 C22 123.4(3) yes
N5 C21 C22 121.4(3) yes
C21 C22 C23 119.5(4) yes
C21 C22 H221 119.8 no
C23 C22 H221 120.7 no
C22 C23 C24 119.2(4) yes
C22 C23 H231 120.6 no
C24 C23 H231 120.2 no
C23 C24 C25 118.6(4) yes
C23 C24 H241 121.0 no
C25 C24 H241 120.4 no
C24 C25 N5 123.0(4) yes
C24 C25 H251 118.9 no
N5 C25 H251 118.0 no
C101 O101 C104 108.2(10) yes
O101 C101 C102 106.8(10) yes
O101 C101 H1011 105.5 no
C102 C101 H1011 110.3 no
O101 C101 H1012 114.7 no
C102 C101 H1012 110.7 no
H1011 C101 H1012 108.7 no
C101 C102 C103 109.3(10) yes
C101 C102 H1021 114.4 no
C103 C102 H1021 107.3 no
C101 C102 H1022 105.4 no
C103 C102 H1022 111.0 no
H1021 C102 H1022 109.5 no
C102 C103 C104 99.6(11) yes
C102 C103 H1031 114.6 no
C104 C103 H1031 119.0 no
C102 C103 H1032 110.1 no
C104 C103 H1032 103.1 no
H1031 C103 H1032 109.5 no
C103 C104 O101 111.1(11) yes
C103 C104 H1042 105.3 no
O101 C104 H1042 100.4 no
C103 C104 H1041 113.8 no
O101 C104 H1041 116.3 no
H1042 C104 H1041 108.4 no

loop_
_geom_bond_atom_site_label_1
_geom_bond_atom_site_label_2
_geom_bond_distance
_geom_bond_publ_flag
Ti1 N1 1.716(3) yes
Ti1 N2 2.422(3) yes
Ti1 N3 2.068(3) yes
Ti1 N4 2.067(3) yes
Ti1 N5 2.237(3) yes
Ti1 N6 2.248(3) yes
N1 O1 1.357(4) yes
N2 C5 1.466(6) yes
N2 C6 1.489(6) yes
N2 C7 1.492(5) yes
N3 C8 1.369(5) yes
N3 C11 1.367(5) yes
N4 C12 1.380(6) yes
N4 C15 1.367(6) yes
N5 C21 1.351(4) yes
N5 C25 1.338(5) yes
N6 C16 1.338(5) yes
N6 C20 1.356(4) yes
O1 C1 1.473(4) yes
C1 C2 1.505(6) yes
C1 C3 1.495(6) yes
C1 C4 1.514(6) yes
C2 H21 0.950 no
C2 H22 0.950 no
C2 H23 0.950 no
C3 H31 0.950 no
C3 H32 0.950 no
C3 H33 0.950 no
C4 H41 0.950 no
C4 H42 0.950 no
C4 H43 0.950 no
C5 H51 0.950 no
C5 H52 0.950 no
C5 H53 0.950 no
C6 C8 1.503(7) yes
C6 H61 0.950 no
C6 H62 0.950 no
C7 C12 1.486(7) yes
C7 H71 0.950 no
C7 H72 0.950 no
C8 C9 1.371(6) yes
C9 C10 1.387(7) yes
C9 H91 0.950 no
C10 C11 1.369(6) yes
C10 H101 0.950 no
C11 H111 0.950 no
C12 C13 1.373(7) yes
C13 C14 1.397(9) yes
C13 H131 0.950 no
C14 C15 1.372(8) yes
C14 H141 0.950 no
C15 H151 0.950 no
C16 C17 1.375(6) yes
C16 H161 0.950 no
C17 C18 1.384(7) yes
C17 H171 0.950 no
C18 C19 1.367(6) yes
C18 H181 0.950 no
C19 C20 1.385(5) yes
C19 H191 0.950 no
C20 C21 1.482(5) yes
C21 C22 1.386(5) yes
C22 C23 1.371(7) yes
C22 H221 0.950 no
C23 C24 1.379(8) yes
C23 H231 0.950 no
C24 C25 1.376(6) yes
C24 H241 0.950 no
C25 H251 0.950 no
O101 C101 1.387(9) yes
O101 C104 1.417(9) yes
C101 C102 1.504(9) yes
C101 H1011 0.933 no
C101 H1012 0.976 no
C102 C103 1.509(9) yes
C102 H1021 0.950 no
C102 H1022 0.950 no
C103 C104 1.498(9) yes
C103 H1031 0.950 no
C103 H1032 0.950 no
C104 H1042 0.959 no
C104 H1041 0.953 no
